data_4509775
loop_
_publ_author_name
'Ma, Lu-Fang'
'Wang, Li-Ya'
'Hu, Jiang-Liang'
'Wang, Yao-Yu'
'Yang, Guo-Ping'

_publ_section_title
;
 Syntheses, Structures, and Photoluminescence of a Series of
 d10Coordination Polymers with R-Isophthalate (R = &#x2212;OH,
 &#x2212;CH3, and &#x2212;C(CH3)3)
;
_journal_issue 12
_journal_name_full 'Crystal Growth &amp; Design'
_journal_page_first 5334
_journal_paper_doi 10.1021/cg900825y
_journal_volume 9
_journal_year 2009
_chemical_formula_sum 'C17 H20 Cd N O6'
_chemical_formula_weight 446.74
_chemical_name_systematic
;

 ?

;
_space_group_IT_number 2
_symmetry_cell_setting triclinic
_symmetry_space_group_name_Hall '-P 1'
_symmetry_space_group_name_H-M 'P -1'
_atom_sites_solution_hydrogens geom
_atom_sites_solution_primary direct
_atom_sites_solution_secondary difmap
_audit_creation_method SHELXL-97
_cell_angle_alpha 98.413(3)
_cell_angle_beta 102.766(3)
_cell_angle_gamma 118.571(2)
_cell_formula_units_Z 2
_cell_length_a 9.850(2)
_cell_length_b 10.050(3)
_cell_length_c 11.128(5)
_cell_measurement_reflns_used 5005
_cell_measurement_temperature 291(2)
_cell_measurement_theta_max 28.15
_cell_measurement_theta_min 2.38
_cell_volume 901.8(5)
_computing_cell_refinement 'Bruker SMART'
_computing_data_collection 'Bruker SMART'
_computing_data_reduction 'Bruker SAINT'
_computing_molecular_graphics 'Bruker SHELXTL'
_computing_publication_material 'Bruker SHELXTL'
_computing_structure_refinement 'SHELXL-97 (Sheldrick, 1997)'
_computing_structure_solution 'SHELXS-97 (Sheldrick, 1990)'
_diffrn_ambient_temperature 291(2)
_diffrn_measured_fraction_theta_full 0.993
_diffrn_measured_fraction_theta_max 0.993
_diffrn_measurement_device_type 'CCD area detector'
_diffrn_measurement_method 'phi and omega scans'
_diffrn_radiation_monochromator graphite
_diffrn_radiation_source 'fine-focus sealed tube'
_diffrn_radiation_type MoK\a
_diffrn_radiation_wavelength 0.71073
_diffrn_reflns_av_R_equivalents 0.0127
_diffrn_reflns_av_sigmaI/netI 0.0192
_diffrn_reflns_limit_h_max 11
_diffrn_reflns_limit_h_min -11
_diffrn_reflns_limit_k_max 12
_diffrn_reflns_limit_k_min -12
_diffrn_reflns_limit_l_max 13
_diffrn_reflns_limit_l_min -13
_diffrn_reflns_number 6740
_diffrn_reflns_theta_full 25.50
_diffrn_reflns_theta_max 25.50
_diffrn_reflns_theta_min 2.38
_exptl_absorpt_coefficient_mu 1.243
_exptl_absorpt_correction_T_max 0.8551
_exptl_absorpt_correction_T_min 0.7769
_exptl_absorpt_correction_type multi-scan
_exptl_absorpt_process_details SADABS
_exptl_crystal_colour COLORLESS
_exptl_crystal_density_diffrn 1.645
_exptl_crystal_density_method 'not measured'
_exptl_crystal_description BLOCK
_exptl_crystal_F_000 450
_exptl_crystal_size_max 0.21
_exptl_crystal_size_mid 0.21
_exptl_crystal_size_min 0.13
_refine_diff_density_max 0.743
_refine_diff_density_min -0.434
_refine_diff_density_rms 0.062
_refine_ls_extinction_method none
_refine_ls_goodness_of_fit_ref 1.056
_refine_ls_hydrogen_treatment constr
_refine_ls_matrix_type full
_refine_ls_number_parameters 242
_refine_ls_number_reflns 3329
_refine_ls_number_restraints 87
_refine_ls_restrained_S_all 1.100
_refine_ls_R_factor_all 0.0243
_refine_ls_R_factor_gt 0.0226
_refine_ls_shift/su_max 0.079
_refine_ls_shift/su_mean 0.002
_refine_ls_structure_factor_coef Fsqd
_refine_ls_weighting_details 'calc w=1/[\s^2^(Fo^2^)+(0.0262P)^2^+0.8032P] where P=(Fo^2^+2Fc^2^)/3'
_refine_ls_weighting_scheme calc
_refine_ls_wR_factor_gt 0.0553
_refine_ls_wR_factor_ref 0.0564
_reflns_number_gt 3142
_reflns_number_total 3329
_reflns_threshold_expression >2sigma(I)
_cod_data_source_file cg900825ysup1.cif
_cod_data_source_block a
_cod_depositor_comments
;
The following automatic conversions were performed:

'_symmetry_cell_setting' value 'Triclinic' changed to 'triclinic'
according to /home/saulius/struct/CIF-dictionaries/cif_core.dic
dictionary named 'cif_core.dic' version 2.4.2 from
2011-04-26.

'_exptl_absorpt_correction_type' value 'MULTI-SCAN'
changed to 'multi-scan' according to
/home/saulius/struct/CIF-dictionaries/cif_core.dic dictionary named
'cif_core.dic' version 2.4.2 from
2011-04-26.

'_refine_ls_hydrogen_treatment' value 'CONSTR' changed
to 'constr' according to
/home/saulius/struct/CIF-dictionaries/cif_core.dic dictionary named
'cif_core.dic' version 2.4.2 from 2011-04-26.

Automatic conversion script
Id: cif_fix_values 1891 2012-01-12 08:04:46Z andrius 
;
_cod_original_cell_volume 901.7(5)
_cod_original_sg_symbol_H-M P-1
_cod_database_code 4509775

loop_
_symmetry_equiv_pos_as_xyz
'x, y, z'
'-x, -y, -z'

loop_
_atom_site_label
_atom_site_type_symbol
_atom_site_fract_x
_atom_site_fract_y
_atom_site_fract_z
_atom_site_U_iso_or_equiv
_atom_site_adp_type
_atom_site_occupancy
_atom_site_symmetry_multiplicity
_atom_site_calc_flag
_atom_site_refinement_flags
_atom_site_disorder_assembly
_atom_site_disorder_group
C10 C 0.9120(10) 0.2943(7) 1.0427(6) 0.105(3) Uani 0.673(5) 1 d PDU A 1
H10A H 0.9884 0.2915 1.1113 0.157 Uiso 0.673(5) 1 calc PR A 1
H10B H 0.8332 0.3048 1.0738 0.157 Uiso 0.673(5) 1 calc PR A 1
H10C H 0.9701 0.3830 1.0123 0.157 Uiso 0.673(5) 1 calc PR A 1
C11 C 0.9597(8) 0.1270(9) 0.8964(7) 0.0871(18) Uani 0.673(5) 1 d PDU A 1
H11A H 1.0232 0.2163 0.8686 0.131 Uiso 0.673(5) 1 calc PR A 1
H11B H 0.9107 0.0310 0.8279 0.131 Uiso 0.673(5) 1 calc PR A 1
H11C H 1.0298 0.1248 0.9703 0.131 Uiso 0.673(5) 1 calc PR A 1
C12 C 0.7316(8) 0.0023(8) 0.9796(7) 0.096(2) Uani 0.673(5) 1 d PDU A 1
H12A H 0.8020 0.0117 1.0596 0.144 Uiso 0.673(5) 1 calc PR A 1
H12B H 0.6964 -0.0942 0.9168 0.144 Uiso 0.673(5) 1 calc PR A 1
H12C H 0.6376 0.0005 0.9925 0.144 Uiso 0.673(5) 1 calc PR A 1
C10' C 0.9990(11) 0.2754(13) 0.9937(13) 0.105(3) Uani 0.327(5) 1 d PDU A 2
H10D H 1.0028 0.3722 1.0232 0.157 Uiso 0.327(5) 1 calc PR A 2
H10E H 1.0545 0.2852 0.9316 0.157 Uiso 0.327(5) 1 calc PR A 2
H10F H 1.0520 0.2548 1.0655 0.157 Uiso 0.327(5) 1 calc PR A 2
C11' C 0.8214(16) -0.0105(12) 0.8792(12) 0.0871(18) Uani 0.327(5) 1 d PDU A 2
H11D H 0.8878 0.0087 0.8247 0.131 Uiso 0.327(5) 1 calc PR A 2
H11E H 0.7107 -0.0945 0.8302 0.131 Uiso 0.327(5) 1 calc PR A 2
H11F H 0.8641 -0.0402 0.9496 0.131 Uiso 0.327(5) 1 calc PR A 2
C12' C 0.7409(15) 0.1112(17) 1.0347(11) 0.096(2) Uani 0.327(5) 1 d PDU A 2
H12D H 0.8002 0.0891 1.1014 0.144 Uiso 0.327(5) 1 calc PR A 2
H12E H 0.6302 0.0221 0.9958 0.144 Uiso 0.327(5) 1 calc PR A 2
H12F H 0.7400 0.2033 1.0712 0.144 Uiso 0.327(5) 1 calc PR A 2
Cd1 Cd 0.96097(2) 0.67456(2) 0.508497(17) 0.02700(7) Uani 1 1 d . . .
O1 O 0.2202(2) -0.1820(2) 0.6386(2) 0.0421(5) Uani 1 1 d . . .
O2 O 0.1818(2) -0.0478(2) 0.50850(19) 0.0379(4) Uani 1 1 d . . .
O3 O 0.9360(2) 0.4747(2) 0.61073(18) 0.0327(4) Uani 1 1 d . . .
O4 O 0.7058(2) 0.4651(3) 0.5298(2) 0.0459(5) Uani 1 1 d . . .
O5 O 0.8721(3) 0.8313(3) 0.5999(2) 0.0481(5) Uani 1 1 d . . .
H1W H 0.8775 0.9066 0.5728 0.072 Uiso 1 1 d R . .
H2W H 0.7815 0.7782 0.6096 0.072 Uiso 1 1 d R . .
O6 O 0.5983(3) 0.6438(4) 0.6653(3) 0.0722(8) Uani 1 1 d . . .
H3W H 0.5157 0.6205 0.6058 0.108 Uiso 1 1 d R . .
H4W H 0.6180 0.5719 0.6569 0.108 Uiso 1 1 d R . .
N1 N 0.7950(3) 0.6156(3) 0.3061(2) 0.0317(5) Uani 1 1 d . . .
C1 C 0.7843(3) 0.4153(3) 0.5928(2) 0.0289(5) Uani 1 1 d . . .
C2 C 0.6990(3) 0.2862(3) 0.6512(2) 0.0263(5) Uani 1 1 d . . .
C3 C 0.7916(3) 0.2719(3) 0.7574(2) 0.0296(5) Uani 1 1 d . . .
H3 H 0.9047 0.3421 0.7897 0.036 Uiso 1 1 calc R . .
C4 C 0.7191(3) 0.1550(3) 0.8165(2) 0.0293(5) Uani 1 1 d . A .
C5 C 0.5496(3) 0.0492(3) 0.7617(3) 0.0304(6) Uani 1 1 d . . .
H5 H 0.4983 -0.0316 0.7975 0.037 Uiso 1 1 calc R . .
C6 C 0.4547(3) 0.0605(3) 0.6549(2) 0.0274(5) Uani 1 1 d . . .
C7 C 0.5294(3) 0.1816(3) 0.6005(2) 0.0274(5) Uani 1 1 d . . .
H7 H 0.4669 0.1925 0.5311 0.033 Uiso 1 1 calc R . .
C8 C 0.2734(3) -0.0624(3) 0.5965(3) 0.0302(6) Uani 1 1 d . . .
C9 C 0.8239(3) 0.1414(3) 0.9325(3) 0.0374(6) Uani 1 1 d D . .
C13 C 0.7296(4) 0.4759(3) 0.2207(3) 0.0454(8) Uani 1 1 d . . .
H13 H 0.7621 0.4072 0.2427 0.055 Uiso 1 1 calc R . .
C14 C 0.6154(4) 0.4276(4) 0.1004(3) 0.0473(8) Uani 1 1 d . . .
H14 H 0.5745 0.3291 0.0436 0.057 Uiso 1 1 calc R . .
C15 C 0.5620(3) 0.5245(3) 0.0643(2) 0.0320(6) Uani 1 1 d . . .
C16 C 0.6307(5) 0.6694(4) 0.1538(3) 0.0634(11) Uani 1 1 d . . .
H16 H 0.5997 0.7400 0.1346 0.076 Uiso 1 1 calc R . .
C17 C 0.7452(5) 0.7101(4) 0.2716(3) 0.0586(10) Uani 1 1 d . . .
H17 H 0.7897 0.8087 0.3297 0.070 Uiso 1 1 calc R . .

loop_
_atom_site_aniso_label
_atom_site_aniso_U_11
_atom_site_aniso_U_22
_atom_site_aniso_U_33
_atom_site_aniso_U_23
_atom_site_aniso_U_13
_atom_site_aniso_U_12
C10 0.136(5) 0.091(4) 0.063(4) 0.011(3) -0.022(3) 0.069(4)
C11 0.084(3) 0.128(4) 0.092(4) 0.056(3) 0.030(3) 0.080(3)
C12 0.070(3) 0.110(5) 0.102(4) 0.084(4) 0.016(3) 0.036(3)
C10' 0.136(5) 0.091(4) 0.063(4) 0.011(3) -0.022(3) 0.069(4)
C11' 0.084(3) 0.128(4) 0.092(4) 0.056(3) 0.030(3) 0.080(3)
C12' 0.070(3) 0.110(5) 0.102(4) 0.084(4) 0.016(3) 0.036(3)
Cd1 0.01972(10) 0.02545(11) 0.02844(11) 0.01170(8) 0.00310(7) 0.00764(8)
O1 0.0254(10) 0.0292(10) 0.0523(12) 0.0169(9) 0.0061(9) 0.0020(8)
O2 0.0242(9) 0.0358(11) 0.0419(11) 0.0112(9) 0.0048(8) 0.0101(8)
O3 0.0232(9) 0.0303(10) 0.0395(10) 0.0161(8) 0.0125(8) 0.0080(8)
O4 0.0366(11) 0.0464(12) 0.0675(14) 0.0381(11) 0.0202(10) 0.0244(10)
O5 0.0498(13) 0.0454(12) 0.0590(14) 0.0194(11) 0.0284(11) 0.0269(11)
O6 0.0502(15) 0.092(2) 0.0769(19) 0.0307(16) 0.0251(14) 0.0364(15)
N1 0.0306(12) 0.0356(12) 0.0283(11) 0.0104(10) 0.0056(9) 0.0186(10)
C1 0.0274(13) 0.0234(12) 0.0317(13) 0.0099(10) 0.0105(11) 0.0097(11)
C2 0.0243(12) 0.0234(12) 0.0312(13) 0.0091(10) 0.0116(10) 0.0114(10)
C3 0.0213(12) 0.0262(13) 0.0339(14) 0.0095(11) 0.0080(11) 0.0075(10)
C4 0.0270(13) 0.0287(13) 0.0306(13) 0.0102(11) 0.0095(11) 0.0133(11)
C5 0.0277(13) 0.0252(13) 0.0352(14) 0.0135(11) 0.0125(11) 0.0096(11)
C6 0.0222(12) 0.0239(12) 0.0313(13) 0.0055(10) 0.0098(10) 0.0090(10)
C7 0.0233(12) 0.0263(12) 0.0303(13) 0.0098(10) 0.0084(10) 0.0113(10)
C8 0.0244(13) 0.0255(13) 0.0331(14) 0.0040(11) 0.0106(11) 0.0084(11)
C9 0.0363(15) 0.0421(16) 0.0357(15) 0.0176(13) 0.0096(12) 0.0214(13)
C13 0.0445(17) 0.0348(16) 0.0449(17) 0.0062(13) -0.0081(14) 0.0234(14)
C14 0.0481(18) 0.0339(16) 0.0417(17) -0.0002(13) -0.0110(14) 0.0224(14)
C15 0.0316(14) 0.0408(15) 0.0263(13) 0.0112(11) 0.0070(11) 0.0220(12)
C16 0.099(3) 0.067(2) 0.0337(17) 0.0018(15) -0.0075(17) 0.067(2)
C17 0.088(3) 0.057(2) 0.0310(16) -0.0028(14) -0.0072(16) 0.055(2)

loop_
_atom_type_symbol
_atom_type_description
_atom_type_scat_dispersion_real
_atom_type_scat_dispersion_imag
_atom_type_scat_source
C C 0.0033 0.0016 'International Tables Vol C Tables 4.2.6.8 and 6.1.1.4'
H H 0.0000 0.0000 'International Tables Vol C Tables 4.2.6.8 and 6.1.1.4'
N N 0.0061 0.0033 'International Tables Vol C Tables 4.2.6.8 and 6.1.1.4'
O O 0.0106 0.0060 'International Tables Vol C Tables 4.2.6.8 and 6.1.1.4'
Cd Cd -0.8075 1.2024 'International Tables Vol C Tables 4.2.6.8 and 6.1.1.4'

loop_
_geom_angle_atom_site_label_1
_geom_angle_atom_site_label_2
_geom_angle_atom_site_label_3
_geom_angle
_geom_angle_site_symmetry_1
_geom_angle_site_symmetry_3
C9 C10 H10A 109.5 . .
C9 C10 H10B 109.5 . .
C9 C10 H10C 109.5 . .
C9 C11 H11A 109.5 . .
C9 C11 H11B 109.5 . .
C9 C11 H11C 109.5 . .
C9 C12 H12A 109.5 . .
C9 C12 H12B 109.5 . .
C9 C12 H12C 109.5 . .
C9 C10' H10D 109.5 . .
C9 C10' H10E 109.5 . .
H10D C10' H10E 109.5 . .
C9 C10' H10F 109.5 . .
H10D C10' H10F 109.5 . .
H10E C10' H10F 109.5 . .
C9 C11' H11D 109.5 . .
C9 C11' H11E 109.5 . .
H11D C11' H11E 109.5 . .
C9 C11' H11F 109.5 . .
H11D C11' H11F 109.5 . .
H11E C11' H11F 109.5 . .
C9 C12' H12D 109.5 . .
C9 C12' H12E 109.5 . .
H12D C12' H12E 109.5 . .
C9 C12' H12F 109.5 . .
H12D C12' H12F 109.5 . .
H12E C12' H12F 109.5 . .
O1 Cd1 N1 143.37(8) 1_665 .
O1 Cd1 O5 97.20(8) 1_665 .
N1 Cd1 O5 92.89(8) . .
O1 Cd1 O3 86.02(7) 1_665 .
N1 Cd1 O3 122.14(7) . .
O5 Cd1 O3 112.37(7) . .
O1 Cd1 O4 132.79(7) 1_665 .
N1 Cd1 O4 83.61(8) . .
O5 Cd1 O4 80.07(8) . .
O3 Cd1 O4 53.59(6) . .
O1 Cd1 O3 83.29(7) 1_665 2_766
N1 Cd1 O3 82.57(7) . 2_766
O5 Cd1 O3 172.71(6) . 2_766
O3 Cd1 O3 74.92(7) . 2_766
O4 Cd1 O3 104.98(7) . 2_766
O1 Cd1 O2 53.97(7) 1_665 1_665
N1 Cd1 O2 93.99(7) . 1_665
O5 Cd1 O2 79.41(7) . 1_665
O3 Cd1 O2 139.87(6) . 1_665
O4 Cd1 O2 159.19(7) . 1_665
O3 Cd1 O2 95.15(6) 2_766 1_665
O1 Cd1 C8 27.00(8) 1_665 1_665
N1 Cd1 C8 119.01(8) . 1_665
O5 Cd1 C8 88.81(8) . 1_665
O3 Cd1 C8 112.92(7) . 1_665
O4 Cd1 C8 155.46(8) . 1_665
O3 Cd1 C8 88.42(7) 2_766 1_665
O2 Cd1 C8 26.99(7) 1_665 1_665
C8 O1 Cd1 100.34(16) . 1_445
C8 O2 Cd1 83.46(15) . 1_445
C1 O3 Cd1 94.50(15) . .
C1 O3 Cd1 121.52(16) . 2_766
Cd1 O3 Cd1 105.08(7) . 2_766
C1 O4 Cd1 90.67(16) . .
Cd1 O5 H1W 120.6 . .
Cd1 O5 H2W 113.2 . .
H1W O5 H2W 110.4 . .
H3W O6 H4W 111.0 . .
C17 N1 C13 116.8(2) . .
C17 N1 Cd1 122.20(19) . .
C13 N1 Cd1 120.64(18) . .
O4 C1 O3 121.1(2) . .
O4 C1 C2 119.7(2) . .
O3 C1 C2 119.2(2) . .
C7 C2 C3 120.1(2) . .
C7 C2 C1 120.7(2) . .
C3 C2 C1 119.2(2) . .
C2 C3 C4 121.8(2) . .
C2 C3 H3 119.1 . .
C4 C3 H3 119.1 . .
C3 C4 C5 116.9(2) . .
C3 C4 C9 120.7(2) . .
C5 C4 C9 122.3(2) . .
C6 C5 C4 122.2(2) . .
C6 C5 H5 118.9 . .
C4 C5 H5 118.9 . .
C7 C6 C5 119.7(2) . .
C7 C6 C8 120.8(2) . .
C5 C6 C8 119.5(2) . .
C2 C7 C6 119.2(2) . .
C2 C7 H7 120.4 . .
C6 C7 H7 120.4 . .
O2 C8 O1 122.1(2) . .
O2 C8 C6 121.1(2) . .
O1 C8 C6 116.7(2) . .
O2 C8 Cd1 69.55(14) . 1_445
O1 C8 Cd1 52.66(13) . 1_445
C6 C8 Cd1 168.58(19) . 1_445
C10' C9 C12 127.8(6) . .
C10' C9 C10 46.1(6) . .
C12 C9 C10 109.6(4) . .
C10' C9 C12' 109.8(6) . .
C12 C9 C12' 43.6(5) . .
C10 C9 C12' 71.3(6) . .
C10' C9 C4 116.8(6) . .
C12 C9 C4 115.0(3) . .
C10 C9 C4 109.3(3) . .
C12' C9 C4 110.4(5) . .
C10' C9 C11' 108.4(6) . .
C12 C9 C11' 63.2(5) . .
C10 C9 C11' 144.7(6) . .
C12' C9 C11' 106.4(5) . .
C4 C9 C11' 104.4(5) . .
C10' C9 C11 60.4(6) . .
C12 C9 C11 107.5(4) . .
C10 C9 C11 106.0(4) . .
C12' C9 C11 138.9(6) . .
C4 C9 C11 109.0(3) . .
C11' C9 C11 51.7(5) . .
N1 C13 C14 123.1(3) . .
N1 C13 H13 118.4 . .
C14 C13 H13 118.4 . .
C15 C14 C13 120.5(3) . .
C15 C14 H14 119.8 . .
C13 C14 H14 119.8 . .
C14 C15 C16 116.0(3) . .
C14 C15 C15 121.8(3) . 2_665
C16 C15 C15 122.2(3) . 2_665
C15 C16 C17 120.3(3) . .
C15 C16 H16 119.8 . .
C17 C16 H16 119.8 . .
N1 C17 C16 123.3(3) . .
N1 C17 H17 118.3 . .
C16 C17 H17 118.3 . .

loop_
_geom_bond_atom_site_label_1
_geom_bond_atom_site_label_2
_geom_bond_distance
_geom_bond_site_symmetry_2
C10 C9 1.523(6) .
C10 H10A 0.9600 .
C10 H10B 0.9600 .
C10 H10C 0.9600 .
C11 C9 1.542(5) .
C11 H11A 0.9600 .
C11 H11B 0.9600 .
C11 H11C 0.9600 .
C12 C9 1.505(5) .
C12 H12A 0.9600 .
C12 H12B 0.9600 .
C12 H12C 0.9600 .
C10' C9 1.498(8) .
C10' H10D 0.9600 .
C10' H10E 0.9600 .
C10' H10F 0.9600 .
C11' C9 1.541(8) .
C11' H11D 0.9600 .
C11' H11E 0.9600 .
C11' H11F 0.9600 .
C12' C9 1.526(8) .
C12' H12D 0.9600 .
C12' H12E 0.9600 .
C12' H12F 0.9600 .
Cd1 O1 2.220(2) 1_665
Cd1 N1 2.270(2) .
Cd1 O5 2.350(2) .
Cd1 O3 2.3896(19) .
Cd1 O4 2.480(2) .
Cd1 O3 2.5508(19) 2_766
Cd1 O2 2.5908(19) 1_665
Cd1 C8 2.747(3) 1_665
O1 C8 1.268(3) .
O1 Cd1 2.2200(19) 1_445
O2 C8 1.255(3) .
O2 Cd1 2.5908(19) 1_445
O3 C1 1.269(3) .
O3 Cd1 2.5509(19) 2_766
O4 C1 1.254(3) .
O5 H1W 0.8371 .
O5 H2W 0.8352 .
O6 H3W 0.8301 .
O6 H4W 0.8313 .
N1 C17 1.326(4) .
N1 C13 1.328(4) .
C1 C2 1.503(3) .
C2 C7 1.394(3) .
C2 C3 1.395(4) .
C3 C4 1.397(3) .
C3 H3 0.9300 .
C4 C5 1.397(4) .
C4 C9 1.533(4) .
C5 C6 1.396(4) .
C5 H5 0.9300 .
C6 C7 1.395(3) .
C6 C8 1.510(3) .
C7 H7 0.9300 .
C8 Cd1 2.747(3) 1_445
C13 C14 1.383(4) .
C13 H13 0.9300 .
C14 C15 1.378(4) .
C14 H14 0.9300 .
C15 C16 1.380(4) .
C15 C15 1.492(5) 2_665
C16 C17 1.381(4) .
C16 H16 0.9300 .
C17 H17 0.9300 .

loop_
_geom_hbond_atom_site_label_D
_geom_hbond_atom_site_label_H
_geom_hbond_atom_site_label_A
_geom_hbond_distance_DH
_geom_hbond_distance_HA
_geom_hbond_distance_DA
_geom_hbond_angle_DHA
_geom_hbond_site_symmetry_A
O5 H1W O2 0.84 2.03 2.839(3) 163.2 2_666
O5 H2W O6 0.84 1.97 2.786(3) 166.3 .
O6 H3W O4 0.83 2.04 2.860(4) 171.1 2_666
O6 H4W O4 0.83 2.21 2.890(4) 139.1 .

loop_
_geom_torsion_atom_site_label_1
_geom_torsion_atom_site_label_2
_geom_torsion_atom_site_label_3
_geom_torsion_atom_site_label_4
_geom_torsion
_geom_torsion_site_symmetry_1
_geom_torsion_site_symmetry_4
O1 Cd1 O3 C1 151.53(16) 1_665 .
N1 Cd1 O3 C1 -53.47(18) . .
O5 Cd1 O3 C1 55.37(17) . .
O4 Cd1 O3 C1 -2.27(15) . .
O3 Cd1 O3 C1 -124.36(18) 2_766 .
O2 Cd1 O3 C1 155.73(15) 1_665 .
C8 Cd1 O3 C1 153.98(15) 1_665 .
O1 Cd1 O3 Cd1 -84.11(8) 1_665 2_766
N1 Cd1 O3 Cd1 70.89(10) . 2_766
O5 Cd1 O3 Cd1 179.73(7) . 2_766
O4 Cd1 O3 Cd1 122.09(11) . 2_766
O3 Cd1 O3 Cd1 0.0 2_766 2_766
O2 Cd1 O3 Cd1 -79.91(11) 1_665 2_766
C8 Cd1 O3 Cd1 -81.66(9) 1_665 2_766
O1 Cd1 O4 C1 -34.6(2) 1_665 .
N1 Cd1 O4 C1 140.69(18) . .
O5 Cd1 O4 C1 -125.23(18) . .
O3 Cd1 O4 C1 2.29(15) . .
O3 Cd1 O4 C1 60.17(18) 2_766 .
O2 Cd1 O4 C1 -134.91(19) 1_665 .
C8 Cd1 O4 C1 -61.0(3) 1_665 .
O1 Cd1 N1 C17 -80.2(3) 1_665 .
O5 Cd1 N1 C17 25.9(3) . .
O3 Cd1 N1 C17 144.7(3) . .
O4 Cd1 N1 C17 105.6(3) . .
O3 Cd1 N1 C17 -148.3(3) 2_766 .
O2 Cd1 N1 C17 -53.6(3) 1_665 .
C8 Cd1 N1 C17 -64.3(3) 1_665 .
O1 Cd1 N1 C13 106.9(2) 1_665 .
O5 Cd1 N1 C13 -147.0(2) . .
O3 Cd1 N1 C13 -28.2(3) . .
O4 Cd1 N1 C13 -67.3(2) . .
O3 Cd1 N1 C13 38.8(2) 2_766 .
O2 Cd1 N1 C13 133.5(2) 1_665 .
C8 Cd1 N1 C13 122.8(2) 1_665 .
Cd1 O4 C1 O3 -4.1(3) . .
Cd1 O4 C1 C2 174.3(2) . .
Cd1 O3 C1 O4 4.2(3) . .
Cd1 O3 C1 O4 -106.5(3) 2_766 .
Cd1 O3 C1 C2 -174.2(2) . .
Cd1 O3 C1 C2 75.1(3) 2_766 .
O4 C1 C2 C7 24.0(4) . .
O3 C1 C2 C7 -157.6(2) . .
O4 C1 C2 C3 -156.0(3) . .
O3 C1 C2 C3 22.4(4) . .
C7 C2 C3 C4 -0.5(4) . .
C1 C2 C3 C4 179.5(2) . .
C2 C3 C4 C5 2.1(4) . .
C2 C3 C4 C9 179.6(2) . .
C3 C4 C5 C6 -1.7(4) . .
C9 C4 C5 C6 -179.1(2) . .
C4 C5 C6 C7 -0.4(4) . .
C4 C5 C6 C8 177.1(2) . .
C3 C2 C7 C6 -1.7(4) . .
C1 C2 C7 C6 178.4(2) . .
C5 C6 C7 C2 2.1(4) . .
C8 C6 C7 C2 -175.3(2) . .
Cd1 O2 C8 O1 -2.7(3) 1_445 .
Cd1 O2 C8 C6 175.5(2) 1_445 .
Cd1 O1 C8 O2 3.2(3) 1_445 .
Cd1 O1 C8 C6 -175.07(18) 1_445 .
C7 C6 C8 O2 -9.3(4) . .
C5 C6 C8 O2 173.3(2) . .
C7 C6 C8 O1 169.0(2) . .
C5 C6 C8 O1 -8.5(4) . .
C7 C6 C8 Cd1 148.8(8) . 1_445
C5 C6 C8 Cd1 -28.7(10) . 1_445
C3 C4 C9 C10' 11.3(7) . .
C5 C4 C9 C10' -171.3(7) . .
C3 C4 C9 C12 -175.2(4) . .
C5 C4 C9 C12 2.1(5) . .
C3 C4 C9 C10 61.0(5) . .
C5 C4 C9 C10 -121.6(4) . .
C3 C4 C9 C12' 137.6(6) . .
C5 C4 C9 C12' -45.1(7) . .
C3 C4 C9 C11' -108.4(6) . .
C5 C4 C9 C11' 69.0(6) . .
C3 C4 C9 C11 -54.4(4) . .
C5 C4 C9 C11 123.0(4) . .
C17 N1 C13 C14 0.3(5) . .
Cd1 N1 C13 C14 173.6(3) . .
N1 C13 C14 C15 -0.9(6) . .
C13 C14 C15 C16 0.8(5) . .
C13 C14 C15 C15 -179.5(3) . 2_665
C14 C15 C16 C17 -0.3(6) . .
C15 C15 C16 C17 -179.9(4) 2_665 .
C13 N1 C17 C16 0.3(6) . .
Cd1 N1 C17 C16 -172.9(3) . .
C15 C16 C17 N1 -0.3(7) . .
